data_7010797
loop_
_publ_author_name
'Zakowsky, Nadja'
'Wheatley, Paul S.'
'Bull, Ivor'
'Attfield, Martin P.'
'Morris, Russell E.'

_publ_section_title
;
 Synthesis and structure of an aluminium 3-aminopropylphosphonate
 sulfate hydrate
;
_journal_issue 19
_journal_name_full 'Journal of the Chemical Society, Dalton Transactions'
_journal_page_first 2899
_journal_paper_doi 10.1039/b103911n
_journal_year 2001
_chemical_formula_moiety Al(O3P(CH2)3NH3).SO4.3H2O
_chemical_formula_weight 315.16
_chemical_name_systematic
;
?
;
_space_group_IT_number 62
_symmetry_space_group_name_Hall '-P 2ac 2n'
_symmetry_space_group_name_H-M 'P n m a'
_atom_sites_solution_hydrogens geom
_atom_sites_solution_primary direct
_atom_sites_solution_secondary difmap
_audit_conform_dict_location ftp://ftp.iucr.org/cifdics/cif_core.dic
_audit_conform_dict_name cif_core.dic
_audit_conform_dict_version 2.1
_audit_creation_date 2001-04-19T15:25:08-00:00
_audit_creation_method 'WinGX routine CIF_UPDATE'
_cell_angle_alpha 90
_cell_angle_beta 90
_cell_angle_gamma 90
_cell_formula_units_Z 4
_cell_length_a 10.3082(10)
_cell_length_b 6.2577(6)
_cell_length_c 16.486(2)
_cell_measurement_temperature 293(2)
_cell_volume 1063.44(19)
_computing_structure_refinement 'SHELXL-93 (Sheldrick, 1993)'
_diffrn_ambient_temperature 293(2)
_diffrn_radiation_monochromator Si(111)
_diffrn_radiation_wavelength 0.6887
_diffrn_reflns_av_R_equivalents 0.0356
_diffrn_reflns_av_unetI/netI 0.0284
_diffrn_reflns_limit_h_max 13
_diffrn_reflns_limit_h_min -14
_diffrn_reflns_limit_k_max 8
_diffrn_reflns_limit_k_min -8
_diffrn_reflns_limit_l_max 19
_diffrn_reflns_limit_l_min -23
_diffrn_reflns_number 7189
_diffrn_reflns_theta_max 29.34
_diffrn_reflns_theta_min 2.26
_exptl_absorpt_coefficient_mu 0.65
_exptl_crystal_density_diffrn 1.828
_exptl_crystal_F_000 595
_refine_diff_density_max 1.641
_refine_diff_density_min -1.073
_refine_diff_density_rms 0.259
_refine_ls_extinction_method none
_refine_ls_goodness_of_fit_all 1.073
_refine_ls_goodness_of_fit_gt 1.146
_refine_ls_matrix_type full
_refine_ls_number_parameters 97
_refine_ls_number_reflns 1632
_refine_ls_number_restraints 0
_refine_ls_restrained_S_all 1.073
_refine_ls_restrained_S_gt 1.146
_refine_ls_R_factor_all 0.0921
_refine_ls_R_factor_gt 0.0717
_refine_ls_shift/su_max 0.007
_refine_ls_shift/su_mean 0.001
_refine_ls_structure_factor_coef Fsqd
_refine_ls_weighting_details 'w=1/[\s^2^(Fo^2^)+(0.1303P)^2^+3.0863P] where P=(Fo^2^+2Fc^2^)/3'
_refine_ls_weighting_scheme calc
_refine_ls_wR_factor_all 0.2124
_refine_ls_wR_factor_gt 0.1929
_reflns_number_gt 1200
_reflns_number_total 1632
_reflns_threshold_expression >2sigma(I)
_cod_data_source_file b103911n.txt
_cod_data_source_block AlaPrPO-I
_cod_depositor_comments
;
The following automatic conversions were performed:

'_refine_ls_weighting_scheme' value 'calc
w=1/[\s^2^(Fo^2^)+(0.1303P)^2^+3.0863P] where P=(Fo^2^+2Fc^2^)/3' was
changed to 'calc'. New tag '_refine_ls_weighting_details' was
created. The value of the new tag was set to
'w=1/[\s^2^(Fo^2^)+(0.1303P)^2^+3.0863P] where P=(Fo^2^+2Fc^2^)/3'.

Automatic conversion script
Id: cif_fix_values 3143 2015-03-26 13:38:13Z robertas 
;
_cod_original_cell_volume 1063.4(2)
_cod_database_code 7010797

loop_
_symmetry_equiv_pos_as_xyz
'x, y, z'
'-x+1/2, -y, z+1/2'
'-x, y+1/2, -z'
'x+1/2, -y+1/2, -z+1/2'
'-x, -y, -z'
'x-1/2, y, -z-1/2'
'x, -y-1/2, z'
'-x-1/2, y-1/2, z-1/2'

loop_
_atom_site_label
_atom_site_type_symbol
_atom_site_fract_x
_atom_site_fract_y
_atom_site_fract_z
_atom_site_U_iso_or_equiv
_atom_site_adp_type
_atom_site_occupancy
_atom_site_calc_flag
_atom_site_refinement_flags
_atom_site_disorder_group
Al1 Al 0.36908(14) 0.25 0.58443(9) 0.0142(4) Uani 1 d S .
S2 S -0.11949(11) 0.25 0.61767(7) 0.0167(3) Uani 1 d S .
P1 P 0.56368(12) 0.25 0.42877(7) 0.0146(3) Uani 1 d S .
O1 O 0.2469(4) 0.25 0.6736(2) 0.0176(7) Uani 1 d S .
O2 O 0.2256(4) 0.25 0.5128(2) 0.0191(8) Uani 1 d S .
O3 O 0.4997(3) 0.25 0.6664(2) 0.0171(7) Uani 1 d S .
O4 O 0.5014(4) 0.25 0.5120(2) 0.0174(7) Uani 1 d S .
O5 O 0.3521(2) -0.0521(4) 0.58399(14) 0.0156(5) Uani 1 d . .
O8 O -0.0081(4) 0.25 0.6745(2) 0.0236(8) Uani 1 d S .
O9 O -0.2393(4) 0.25 0.6661(2) 0.0336(11) Uani 1 d S .
O11 O -0.1109(3) 0.0594(6) 0.5680(2) 0.0403(9) Uani 1 d . .
N1 N 0.0860(5) -0.25 0.6200(3) 0.0238(10) Uani 1 d S .
C2 C 0.3734(5) 0.25 0.2072(3) 0.0201(10) Uani 1 d S .
H2A H 0.3203(5) 0.1248 0.2174(3) 0.03 Uiso 1 calc R .
H2B H 0.3203(5) 0.3752 0.2174(3) 0.03 Uiso 1 calc R .
C3 C 0.4872(5) 0.25 0.2663(3) 0.0164(9) Uani 1 d S .
H3A H 0.5405(5) 0.3756 0.2572(3) 0.025 Uiso 1 calc R .
H3B H 0.5405(5) 0.1244 0.2572(3) 0.025 Uiso 1 calc R .
C6 C 0.4371(5) 0.25 0.3532(3) 0.0158(9) Uani 1 d S .
H6A H 0.3830(5) 0.1249 0.3612(3) 0.024 Uiso 1 calc R .
H6B H 0.3830(5) 0.3751 0.3612(3) 0.024 Uiso 1 calc R .

loop_
_atom_site_aniso_label
_atom_site_aniso_U_11
_atom_site_aniso_U_22
_atom_site_aniso_U_33
_atom_site_aniso_U_23
_atom_site_aniso_U_13
_atom_site_aniso_U_12
Al1 0.0145(7) 0.0137(7) 0.0145(7) 0 0.0003(5) 0
S2 0.0161(6) 0.0194(6) 0.0145(6) 0 -0.0010(4) 0
P1 0.0155(6) 0.0146(6) 0.0136(6) 0 0.0001(4) 0
O1 0.017(2) 0.021(2) 0.015(2) 0 0.0026(13) 0
O2 0.020(2) 0.017(2) 0.020(2) 0 -0.0062(14) 0
O3 0.016(2) 0.021(2) 0.014(2) 0 0.0005(13) 0
O4 0.020(2) 0.017(2) 0.015(2) 0 0.0039(13) 0
O5 0.0158(11) 0.0147(11) 0.0165(11) 0.0017(9) 0.0006(8) 0.0003(9)
O8 0.016(2) 0.037(2) 0.018(2) 0 -0.0002(14) 0
O9 0.018(2) 0.065(3) 0.018(2) 0 -0.0015(15) 0
O11 0.033(2) 0.037(2) 0.051(2) -0.026(2) -0.0082(14) 0.0000(14)
N1 0.023(2) 0.033(3) 0.015(2) 0 0.002(2) 0
C2 0.019(2) 0.022(3) 0.020(2) 0 -0.002(2) 0
C3 0.018(2) 0.018(2) 0.013(2) 0 0.001(2) 0
C6 0.016(2) 0.016(2) 0.015(2) 0 0.003(2) 0

loop_
_atom_type_symbol
_atom_type_description
_atom_type_scat_dispersion_real
_atom_type_scat_dispersion_imag
_atom_type_scat_source
C C 0.0031 0.0016 'International Tables Vol C Tables 4.2.6.8 and 6.1.1.4'
H H 0 0 'International Tables Vol C Tables 4.2.6.8 and 6.1.1.4'
N N 0.0061 0.0033 'International Tables Vol C Tables 4.2.6.8 and 6.1.1.4'
O O 0.0109 0.0061 'International Tables Vol C Tables 4.2.6.8 and 6.1.1.4'
Al Al 0.0643 0.0516 'International Tables Vol C Tables 4.2.6.8 and 6.1.1.4'
P P 0.1026 0.0946 'International Tables Vol C Tables 4.2.6.8 and 6.1.1.4'
S S 0.1187 0.1163 'International Tables Vol C Tables 4.2.6.8 and 6.1.1.4'

loop_
_geom_angle_atom_site_label_1
_geom_angle_atom_site_label_2
_geom_angle_atom_site_label_3
_geom_angle
_geom_angle_site_symmetry_1
_geom_angle_site_symmetry_3
_geom_angle_publ_flag
O4 Al1 O2 100.2(2) . . ?
O4 Al1 O5 93.82(9) . . ?
O2 Al1 O5 85.74(9) . . ?
O4 Al1 O5 93.82(9) . 7_565 ?
O2 Al1 O5 85.74(9) . 7_565 ?
O5 Al1 O5 169.4(2) . 7_565 ?
O4 Al1 O3 86.3(2) . . ?
O2 Al1 O3 173.5(2) . . ?
O5 Al1 O3 93.88(9) . . ?
O5 Al1 O3 93.88(9) 7_565 . ?
O4 Al1 O1 171.8(2) . . ?
O2 Al1 O1 88.0(2) . . ?
O5 Al1 O1 86.74(9) . . ?
O5 Al1 O1 86.74(9) 7_565 . ?
O3 Al1 O1 85.5(2) . . ?
O11 S2 O11 110.7(4) . 7_565 ?
O11 S2 O9 111.0(2) . . ?
O11 S2 O9 111.0(2) 7_565 . ?
O11 S2 O8 108.1(2) . . ?
O11 S2 O8 108.1(2) 7_565 . ?
O9 S2 O8 107.9(2) . . ?
O4 P1 O5 111.45(13) . 3_656 ?
O4 P1 O5 111.45(12) . 5_656 ?
O5 P1 O5 108.4(2) 3_656 5_656 ?
O4 P1 C6 108.6(2) . . ?
O5 P1 C6 108.43(13) 3_656 . ?
O5 P1 C6 108.43(13) 5_656 . ?
P1 O4 Al1 156.3(3) . . ?
P1 O5 Al1 139.1(2) 5_656 . ?
N1 C2 C3 113.5(4) 2_554 . ?
C2 C3 C6 109.8(4) . . ?
C3 C6 P1 113.8(3) . . ?

loop_
_geom_bond_atom_site_label_1
_geom_bond_atom_site_label_2
_geom_bond_distance
_geom_bond_site_symmetry_2
_geom_bond_publ_flag
Al1 O4 1.813(4) . ?
Al1 O2 1.893(4) . ?
Al1 O5 1.898(3) . ?
Al1 O5 1.898(3) 7_565 ?
Al1 O3 1.908(4) . ?
Al1 O1 1.935(4) . ?
S2 O11 1.449(3) . ?
S2 O11 1.449(3) 7_565 ?
S2 O9 1.470(4) . ?
S2 O8 1.482(4) . ?
P1 O4 1.514(4) . ?
P1 O5 1.527(3) 3_656 ?
P1 O5 1.527(3) 5_656 ?
P1 C6 1.804(5) . ?
O5 P1 1.527(3) 5_656 ?
N1 C2 1.498(7) 2 ?
C2 N1 1.498(7) 2_554 ?
C2 C3 1.525(7) . ?
C3 C6 1.524(6) . ?
